data_1511860
loop_
_publ_author_name
'Liu, Xiong-Li'
'Han, Wen-Yong'
'Zhang, Xiao-Mei'
'Yuan, Wei-Cheng'

_publ_section_title
;
 Highly efficient and stereocontrolled construction of 3,3'-pyrrolidonyl
 spirooxindoles via organocatalytic domino Michael/cyclization reaction.
;
_journal_issue 6
_journal_name_full 'Organic letters'
_journal_page_first 1246
_journal_page_last 1249
_journal_paper_doi 10.1021/ol400183k
_journal_volume 15
_journal_year 2013
_chemical_absolute_configuration ad
_chemical_formula_moiety 'C22 H17 Br N4 O4 S'
_chemical_formula_sum 'C22 H17 Br N4 O4 S'
_chemical_formula_weight 513.37
_chemical_name_systematic
; 
 ? 
;
_space_group_IT_number 5
_symmetry_cell_setting monoclinic
_symmetry_space_group_name_Hall 'C 2y'
_symmetry_space_group_name_H-M 'C 1 2 1'
_atom_sites_solution_hydrogens geom
_atom_sites_solution_primary direct
_atom_sites_solution_secondary difmap
_audit_creation_method SHELXL-97
_cell_angle_alpha 90.00
_cell_angle_beta 91.2910(10)
_cell_angle_gamma 90.00
_cell_formula_units_Z 4
_cell_length_a 30.977(2)
_cell_length_b 6.0722(4)
_cell_length_c 11.0436(8)
_cell_measurement_reflns_used 8521
_cell_measurement_temperature 100(2)
_cell_measurement_theta_max 30.10
_cell_measurement_theta_min 2.29
_cell_volume 2076.8(2)
_computing_cell_refinement 'Bruker SAINT'
_computing_data_collection 'Bruker APEX2'
_computing_data_reduction 'Bruker SAINT'
_computing_molecular_graphics 'Bruker SHELXTL'
_computing_publication_material 'Bruker SHELXTL'
_computing_structure_refinement 'SHELXL-97 (Sheldrick, 2008)'
_computing_structure_solution 'SHELXS-97 (Sheldrick, 2008)'
_diffrn_ambient_temperature 100(2)
_diffrn_measured_fraction_theta_full 0.956
_diffrn_measured_fraction_theta_max 0.956
_diffrn_measurement_device_type 'Bruker APEX-II CCD'
_diffrn_measurement_method '\f and \w scans'
_diffrn_radiation_monochromator graphite
_diffrn_radiation_source 'fine-focus sealed tube'
_diffrn_radiation_type MoK\a
_diffrn_radiation_wavelength 0.71073
_diffrn_reflns_av_R_equivalents 0.0202
_diffrn_reflns_av_sigmaI/netI 0.0486
_diffrn_reflns_limit_h_max 43
_diffrn_reflns_limit_h_min -43
_diffrn_reflns_limit_k_max 8
_diffrn_reflns_limit_k_min -7
_diffrn_reflns_limit_l_max 15
_diffrn_reflns_limit_l_min -15
_diffrn_reflns_number 10898
_diffrn_reflns_theta_full 30.14
_diffrn_reflns_theta_max 30.14
_diffrn_reflns_theta_min 1.84
_exptl_absorpt_coefficient_mu 2.119
_exptl_absorpt_correction_T_max 0.7279
_exptl_absorpt_correction_T_min 0.4844
_exptl_absorpt_correction_type multi-scan
_exptl_absorpt_process_details sadabs
_exptl_crystal_colour colourless
_exptl_crystal_density_diffrn 1.642
_exptl_crystal_density_method 'not measured'
_exptl_crystal_description prism
_exptl_crystal_F_000 1040
_exptl_crystal_size_max 0.40
_exptl_crystal_size_mid 0.23
_exptl_crystal_size_min 0.16
_refine_diff_density_max 0.407
_refine_diff_density_min -0.400
_refine_diff_density_rms 0.076
_refine_ls_abs_structure_details 'Flack H D (1983), Acta Cryst. A39, 876-881'
_refine_ls_abs_structure_Flack 0.010(5)
_refine_ls_extinction_method none
_refine_ls_goodness_of_fit_ref 1.091
_refine_ls_hydrogen_treatment constr
_refine_ls_matrix_type full
_refine_ls_number_parameters 291
_refine_ls_number_reflns 4958
_refine_ls_number_restraints 1
_refine_ls_restrained_S_all 1.091
_refine_ls_R_factor_all 0.0222
_refine_ls_R_factor_gt 0.0209
_refine_ls_shift/su_max 0.002
_refine_ls_shift/su_mean 0.000
_refine_ls_structure_factor_coef Fsqd
_refine_ls_weighting_details 'calc w=1/[\s^2^(Fo^2^)+(0.0000P)^2^+0.0674P] where P=(Fo^2^+2Fc^2^)/3'
_refine_ls_weighting_scheme calc
_refine_ls_wR_factor_gt 0.0544
_refine_ls_wR_factor_ref 0.0547
_reflns_number_gt 4753
_reflns_number_total 4958
_reflns_threshold_expression >2sigma(I)
_cod_data_source_file ol400183k_si_002.cif
_cod_data_source_block mo_wb_lxl_1_sad
_cod_depositor_comments
;
The following automatic conversions were performed:

'_symmetry_cell_setting' value 'Monoclinic' changed to 'monoclinic'
according to /home/saulius/struct/CIF-dictionaries/cif_core.dic
dictionary named 'cif_core.dic' version 2.4.2 from 2011-04-26.

Automatic conversion script
Id: cif_fix_values 1891 2012-01-12 08:04:46Z andrius 
;
_cod_original_cell_volume 2076.8(3)
_cod_original_sg_symbol_H-M 'C 2'
_cod_database_code 1511860

loop_
_symmetry_equiv_pos_as_xyz
'x, y, z'
'-x, y, -z'
'x+1/2, y+1/2, z'
'-x+1/2, y+1/2, -z'

loop_
_atom_site_label
_atom_site_type_symbol
_atom_site_fract_x
_atom_site_fract_y
_atom_site_fract_z
_atom_site_U_iso_or_equiv
_atom_site_adp_type
_atom_site_occupancy
_atom_site_symmetry_multiplicity
_atom_site_calc_flag
_atom_site_refinement_flags
Br1 Br 0.748301(5) -0.25791(4) 0.266149(15) 0.01528(5) Uani 1 1 d .
S1 S 0.538222(14) 0.65713(9) 0.69752(4) 0.01644(10) Uani 1 1 d .
O4 O 0.65917(4) 0.2461(4) 0.95277(12) 0.0291(3) Uani 1 1 d .
O1 O 0.55036(4) 0.1304(2) 0.41901(13) 0.0186(3) Uani 1 1 d .
C14 C 0.51545(6) 0.1301(3) 0.17183(19) 0.0181(4) Uani 1 1 d .
H14A H 0.5139 -0.0032 0.2215 0.027 Uiso 1 1 calc R
H14B H 0.5246 0.0910 0.0902 0.027 Uiso 1 1 calc R
H14C H 0.4869 0.1999 0.1669 0.027 Uiso 1 1 calc R
O3 O 0.61039(5) 0.1657(3) 0.81578(14) 0.0249(3) Uani 1 1 d .
C16 C 0.65525(5) 0.2879(3) 0.40876(16) 0.0110(4) Uani 1 1 d .
C20 C 0.70155(6) -0.0285(3) 0.44431(18) 0.0144(4) Uani 1 1 d .
H20 H 0.7137 -0.1344 0.4984 0.017 Uiso 1 1 calc R
O2 O 0.65607(4) 0.7290(3) 0.65285(11) 0.0167(3) Uani 1 1 d .
N4 N 0.68188(5) 0.8017(3) 0.75293(16) 0.0180(4) Uani 1 1 d .
N3 N 0.63908(5) 0.2838(3) 0.85754(15) 0.0179(4) Uani 1 1 d .
C11 C 0.65032(6) 0.4799(3) 0.79317(17) 0.0127(3) Uani 1 1 d .
C10 C 0.63725(5) 0.5356(3) 0.67889(17) 0.0115(3) Uani 1 1 d .
C9 C 0.60791(5) 0.4439(3) 0.58366(16) 0.0114(3) Uani 1 1 d .
H9 H 0.6014 0.2862 0.6018 0.014 Uiso 1 1 calc R
C8 C 0.62460(5) 0.4655(3) 0.45225(16) 0.0108(3) Uani 1 1 d .
H8 H 0.6405 0.6085 0.4482 0.013 Uiso 1 1 calc R
C21 C 0.67261(6) 0.1297(3) 0.48608(17) 0.0140(4) Uani 1 1 d .
H21 H 0.6647 0.1286 0.5687 0.017 Uiso 1 1 calc R
C19 C 0.71219(5) -0.0290(3) 0.32387(18) 0.0134(3) Uani 1 1 d .
C17 C 0.66803(5) 0.2882(3) 0.28766(17) 0.0138(4) Uani 1 1 d .
H17 H 0.6575 0.3998 0.2345 0.017 Uiso 1 1 calc R
C18 C 0.69587(6) 0.1282(3) 0.24385(18) 0.0144(4) Uani 1 1 d .
H18 H 0.7035 0.1266 0.1610 0.017 Uiso 1 1 calc R
C22 C 0.56579(5) 0.5779(3) 0.57872(17) 0.0117(3) Uani 1 1 d .
N2 N 0.55594(5) 0.6151(3) 0.46340(14) 0.0119(3) Uani 1 1 d .
H2 H 0.5351 0.7055 0.4402 0.014 Uiso 1 1 calc R
C7 C 0.58225(5) 0.4946(3) 0.37724(16) 0.0106(3) Uani 1 1 d .
C15 C 0.55830(5) 0.2754(3) 0.34677(17) 0.0134(4) Uani 1 1 d .
N1 N 0.54637(5) 0.2822(3) 0.22631(14) 0.0134(3) Uani 1 1 d .
C5 C 0.56255(6) 0.4727(3) 0.17026(17) 0.0126(3) Uani 1 1 d .
C4 C 0.56041(6) 0.5310(3) 0.04978(17) 0.0155(4) Uani 1 1 d .
H4C H 0.5455 0.4419 -0.0082 0.019 Uiso 1 1 calc R
C3 C 0.58100(5) 0.7266(4) 0.01534(16) 0.0172(4) Uani 1 1 d .
H3A H 0.5798 0.7712 -0.0671 0.021 Uiso 1 1 calc R
C2 C 0.60319(6) 0.8559(3) 0.10001(18) 0.0156(4) Uani 1 1 d .
H2A H 0.6175 0.9856 0.0744 0.019 Uiso 1 1 calc R
C1 C 0.60467(6) 0.7968(3) 0.22226(18) 0.0127(4) Uani 1 1 d .
H1 H 0.6191 0.8867 0.2808 0.015 Uiso 1 1 calc R
C6 C 0.58449(5) 0.6033(3) 0.25577(16) 0.0113(3) Uani 1 1 d .
C12 C 0.67833(6) 0.6503(3) 0.83607(17) 0.0139(3) Uani 1 1 d .
C13 C 0.70186(6) 0.6779(4) 0.95423(18) 0.0210(4) Uani 1 1 d .
H13A H 0.7166 0.8207 0.9558 0.032 Uiso 1 1 calc R
H13B H 0.7232 0.5598 0.9644 0.032 Uiso 1 1 calc R
H13C H 0.6813 0.6715 1.0202 0.032 Uiso 1 1 calc R

loop_
_atom_site_aniso_label
_atom_site_aniso_U_11
_atom_site_aniso_U_22
_atom_site_aniso_U_33
_atom_site_aniso_U_23
_atom_site_aniso_U_13
_atom_site_aniso_U_12
Br1 0.01402(7) 0.01501(8) 0.01684(9) -0.00177(10) 0.00117(5) 0.00224(8)
S1 0.01448(19) 0.0245(2) 0.0103(2) -0.00269(19) 0.00060(16) 0.00389(18)
O4 0.0356(7) 0.0331(8) 0.0181(7) 0.0151(10) -0.0105(5) -0.0063(9)
O1 0.0212(6) 0.0167(7) 0.0179(7) 0.0057(6) -0.0023(5) -0.0049(6)
C14 0.0197(9) 0.0130(9) 0.0214(10) -0.0012(8) -0.0063(7) -0.0047(7)
O3 0.0303(8) 0.0227(7) 0.0213(8) 0.0068(6) -0.0073(6) -0.0112(6)
C16 0.0106(6) 0.0093(10) 0.0131(8) -0.0006(6) 0.0000(6) -0.0018(6)
C20 0.0157(8) 0.0130(9) 0.0144(9) 0.0029(7) -0.0014(7) 0.0018(7)
O2 0.0228(6) 0.0150(7) 0.0121(6) 0.0025(7) -0.0051(4) -0.0052(7)
N4 0.0212(7) 0.0185(10) 0.0140(8) -0.0011(6) -0.0052(6) -0.0066(6)
N3 0.0206(7) 0.0189(10) 0.0142(8) 0.0039(6) -0.0006(6) -0.0022(6)
C11 0.0137(7) 0.0149(9) 0.0095(9) 0.0002(7) 0.0003(6) 0.0001(7)
C10 0.0118(7) 0.0106(8) 0.0121(9) 0.0013(7) 0.0005(6) 0.0006(6)
C9 0.0130(7) 0.0118(8) 0.0093(9) 0.0004(6) -0.0004(6) 0.0003(6)
C8 0.0125(7) 0.0110(8) 0.0090(8) 0.0010(7) -0.0012(6) 0.0004(6)
C21 0.0168(8) 0.0152(9) 0.0099(8) 0.0001(7) 0.0009(6) -0.0008(7)
C19 0.0105(7) 0.0122(8) 0.0174(9) -0.0023(7) -0.0001(6) -0.0008(6)
C17 0.0142(7) 0.0131(11) 0.0139(9) 0.0034(7) -0.0008(6) 0.0005(6)
C18 0.0126(7) 0.0179(9) 0.0127(9) 0.0015(7) 0.0023(6) 0.0003(7)
C22 0.0124(7) 0.0111(8) 0.0116(9) 0.0005(7) 0.0005(6) -0.0007(6)
N2 0.0123(6) 0.0135(7) 0.0097(7) -0.0001(6) -0.0002(5) 0.0025(5)
C7 0.0116(7) 0.0117(8) 0.0083(8) 0.0005(7) -0.0005(6) -0.0008(6)
C15 0.0120(7) 0.0137(10) 0.0144(8) 0.0019(7) -0.0008(6) 0.0005(7)
N1 0.0163(6) 0.0105(9) 0.0132(7) -0.0005(6) -0.0022(5) -0.0030(5)
C5 0.0122(7) 0.0118(8) 0.0136(9) -0.0009(7) 0.0000(6) 0.0006(6)
C4 0.0165(8) 0.0193(10) 0.0106(9) -0.0029(7) -0.0035(7) 0.0006(7)
C3 0.0188(7) 0.0225(10) 0.0103(8) 0.0040(9) 0.0010(6) 0.0032(9)
C2 0.0159(8) 0.0177(10) 0.0133(9) 0.0046(7) 0.0005(7) -0.0013(7)
C1 0.0135(7) 0.0116(10) 0.0129(9) 0.0004(6) -0.0016(6) -0.0008(6)
C6 0.0117(7) 0.0126(8) 0.0095(8) 0.0009(7) -0.0008(6) 0.0008(6)
C12 0.0123(7) 0.0175(9) 0.0119(9) -0.0004(8) -0.0007(6) 0.0011(7)
C13 0.0203(9) 0.0286(12) 0.0139(9) -0.0038(8) -0.0064(7) -0.0004(8)

loop_
_atom_type_symbol
_atom_type_description
_atom_type_scat_dispersion_real
_atom_type_scat_dispersion_imag
_atom_type_scat_source
C C 0.0033 0.0016 'International Tables Vol C Tables 4.2.6.8 and 6.1.1.4'
H H 0.0000 0.0000 'International Tables Vol C Tables 4.2.6.8 and 6.1.1.4'
N N 0.0061 0.0033 'International Tables Vol C Tables 4.2.6.8 and 6.1.1.4'
O O 0.0106 0.0060 'International Tables Vol C Tables 4.2.6.8 and 6.1.1.4'
S S 0.1246 0.1234 'International Tables Vol C Tables 4.2.6.8 and 6.1.1.4'
Br Br -0.2901 2.4595 'International Tables Vol C Tables 4.2.6.8 and 6.1.1.4'

loop_
_geom_angle_atom_site_label_1
_geom_angle_atom_site_label_2
_geom_angle_atom_site_label_3
_geom_angle
N1 C14 H14A 109.5
N1 C14 H14B 109.5
H14A C14 H14B 109.5
N1 C14 H14C 109.5
H14A C14 H14C 109.5
H14B C14 H14C 109.5
C21 C16 C17 118.31(16)
C21 C16 C8 122.20(16)
C17 C16 C8 119.43(15)
C19 C20 C21 119.26(18)
C19 C20 H20 120.4
C21 C20 H20 120.4
C10 O2 N4 110.13(14)
C12 N4 O2 105.90(15)
O3 N3 O4 124.18(18)
O3 N3 C11 118.82(16)
O4 N3 C11 117.00(17)
C10 C11 C12 107.12(17)
C10 C11 N3 126.61(17)
C12 C11 N3 126.25(17)
O2 C10 C11 107.11(16)
O2 C10 C9 115.96(16)
C11 C10 C9 136.89(17)
C10 C9 C22 109.44(15)
C10 C9 C8 114.73(15)
C22 C9 C8 102.82(14)
C10 C9 H9 109.9
C22 C9 H9 109.9
C8 C9 H9 109.9
C16 C8 C7 116.10(15)
C16 C8 C9 117.22(15)
C7 C8 C9 102.32(14)
C16 C8 H8 106.8
C7 C8 H8 106.8
C9 C8 H8 106.8
C16 C21 C20 121.02(17)
C16 C21 H21 119.5
C20 C21 H21 119.5
C20 C19 C18 121.45(17)
C20 C19 Br1 118.70(15)
C18 C19 Br1 119.81(14)
C18 C17 C16 121.36(16)
C18 C17 H17 119.3
C16 C17 H17 119.3
C19 C18 C17 118.53(17)
C19 C18 H18 120.7
C17 C18 H18 120.7
N2 C22 C9 107.55(15)
N2 C22 S1 127.07(14)
C9 C22 S1 125.37(14)
C22 N2 C7 114.92(15)
C22 N2 H2 122.5
C7 N2 H2 122.5
N2 C7 C6 113.58(15)
N2 C7 C8 100.79(14)
C6 C7 C8 118.34(14)
N2 C7 C15 107.35(13)
C6 C7 C15 102.38(15)
C8 C7 C15 114.36(15)
O1 C15 N1 127.08(18)
O1 C15 C7 125.39(17)
N1 C15 C7 107.47(15)
C15 N1 C5 111.07(15)
C15 N1 C14 122.90(16)
C5 N1 C14 125.32(16)
C4 C5 C6 121.27(18)
C4 C5 N1 128.72(17)
C6 C5 N1 109.95(16)
C5 C4 C3 117.82(18)
C5 C4 H4C 121.1
C3 C4 H4C 121.1
C2 C3 C4 121.06(17)
C2 C3 H3A 119.5
C4 C3 H3A 119.5
C3 C2 C1 120.66(18)
C3 C2 H2A 119.7
C1 C2 H2A 119.7
C6 C1 C2 118.09(17)
C6 C1 H1 121.0
C2 C1 H1 121.0
C1 C6 C5 121.08(17)
C1 C6 C7 130.02(17)
C5 C6 C7 108.89(16)
N4 C12 C11 109.74(17)
N4 C12 C13 119.31(18)
C11 C12 C13 130.94(18)
C12 C13 H13A 109.5
C12 C13 H13B 109.5
H13A C13 H13B 109.5
C12 C13 H13C 109.5
H13A C13 H13C 109.5
H13B C13 H13C 109.5

loop_
_geom_bond_atom_site_label_1
_geom_bond_atom_site_label_2
_geom_bond_distance
Br1 C19 1.9032(18)
S1 C22 1.6530(18)
O4 N3 1.231(2)
O1 C15 1.217(2)
C14 N1 1.451(2)
C14 H14A 0.9800
C14 H14B 0.9800
C14 H14C 0.9800
O3 N3 1.224(2)
C16 C21 1.386(3)
C16 C17 1.403(2)
C16 C8 1.521(2)
C20 C19 1.377(3)
C20 C21 1.399(3)
C20 H20 0.9500
O2 C10 1.345(2)
O2 N4 1.420(2)
N4 C12 1.305(3)
N3 C11 1.434(2)
C11 C10 1.359(3)
C11 C12 1.425(3)
C10 C9 1.483(3)
C9 C22 1.538(2)
C9 C8 1.557(2)
C9 H9 1.0000
C8 C7 1.546(2)
C8 H8 1.0000
C21 H21 0.9500
C19 C18 1.388(3)
C17 C18 1.393(2)
C17 H17 0.9500
C18 H18 0.9500
C22 N2 1.322(2)
N2 C7 1.463(2)
N2 H2 0.8800
C7 C6 1.498(2)
C7 C15 1.557(3)
C15 N1 1.373(2)
N1 C5 1.409(2)
C5 C4 1.377(3)
C5 C6 1.398(3)
C4 C3 1.404(3)
C4 H4C 0.9500
C3 C2 1.391(3)
C3 H3A 0.9500
C2 C1 1.397(3)
C2 H2A 0.9500
C1 C6 1.385(2)
C1 H1 0.9500
C12 C13 1.490(3)
C13 H13A 0.9800
C13 H13B 0.9800
C13 H13C 0.9800

loop_
_geom_hbond_atom_site_label_D
_geom_hbond_atom_site_label_H
_geom_hbond_atom_site_label_A
_geom_hbond_distance_DH
_geom_hbond_distance_HA
_geom_hbond_distance_DA
_geom_hbond_angle_DHA
_geom_hbond_site_symmetry_A
N2 H2 O1 0.88 2.63 3.171(2) 120.3 1_565
N2 H2 S1 0.88 2.72 3.3910(16) 133.8 2_656

loop_
_geom_torsion_atom_site_label_1
_geom_torsion_atom_site_label_2
_geom_torsion_atom_site_label_3
_geom_torsion_atom_site_label_4
_geom_torsion
C10 O2 N4 C12 0.53(19)
O3 N3 C11 C10 -11.1(3)
O4 N3 C11 C10 169.23(18)
O3 N3 C11 C12 170.73(18)
O4 N3 C11 C12 -8.9(3)
N4 O2 C10 C11 -0.30(18)
N4 O2 C10 C9 177.80(14)
C12 C11 C10 O2 -0.02(19)
N3 C11 C10 O2 -178.46(16)
C12 C11 C10 C9 -177.5(2)
N3 C11 C10 C9 4.0(3)
O2 C10 C9 C22 -73.29(18)
C11 C10 C9 C22 104.1(2)
O2 C10 C9 C8 41.6(2)
C11 C10 C9 C8 -141.0(2)
C21 C16 C8 C7 -129.96(18)
C17 C16 C8 C7 52.8(2)
C21 C16 C8 C9 -8.7(2)
C17 C16 C8 C9 174.09(16)
C10 C9 C8 C16 84.4(2)
C22 C9 C8 C16 -156.85(15)
C10 C9 C8 C7 -147.34(15)
C22 C9 C8 C7 -28.63(17)
C17 C16 C21 C20 -1.1(3)
C8 C16 C21 C20 -178.41(16)
C19 C20 C21 C16 -1.3(3)
C21 C20 C19 C18 2.0(3)
C21 C20 C19 Br1 -175.53(14)
C21 C16 C17 C18 3.0(3)
C8 C16 C17 C18 -179.70(16)
C20 C19 C18 C17 -0.3(3)
Br1 C19 C18 C17 177.27(13)
C16 C17 C18 C19 -2.3(3)
C10 C9 C22 N2 135.66(16)
C8 C9 C22 N2 13.31(19)
C10 C9 C22 S1 -44.8(2)
C8 C9 C22 S1 -167.19(13)
C9 C22 N2 C7 9.2(2)
S1 C22 N2 C7 -170.25(14)
C22 N2 C7 C6 -155.26(16)
C22 N2 C7 C8 -27.65(19)
C22 N2 C7 C15 92.32(18)
C16 C8 C7 N2 161.82(14)
C9 C8 C7 N2 32.89(16)
C16 C8 C7 C6 -73.8(2)
C9 C8 C7 C6 157.32(16)
C16 C8 C7 C15 47.0(2)
C9 C8 C7 C15 -81.92(17)
N2 C7 C15 O1 -62.4(2)
C6 C7 C15 O1 177.80(17)
C8 C7 C15 O1 48.5(2)
N2 C7 C15 N1 114.94(15)
C6 C7 C15 N1 -4.90(17)
C8 C7 C15 N1 -134.16(15)
O1 C15 N1 C5 -178.05(17)
C7 C15 N1 C5 4.71(19)
O1 C15 N1 C14 11.2(3)
C7 C15 N1 C14 -166.08(16)
C15 N1 C5 C4 174.73(18)
C14 N1 C5 C4 -14.7(3)
C15 N1 C5 C6 -2.6(2)
C14 N1 C5 C6 167.97(16)
C6 C5 C4 C3 0.0(3)
N1 C5 C4 C3 -177.03(17)
C5 C4 C3 C2 0.6(3)
C4 C3 C2 C1 -1.5(3)
C3 C2 C1 C6 1.8(3)
C2 C1 C6 C5 -1.2(3)
C2 C1 C6 C7 177.24(18)
C4 C5 C6 C1 0.3(3)
N1 C5 C6 C1 177.84(15)
C4 C5 C6 C7 -178.40(16)
N1 C5 C6 C7 -0.9(2)
N2 C7 C6 C1 69.5(2)
C8 C7 C6 C1 -48.4(3)
C15 C7 C6 C1 -175.13(17)
N2 C7 C6 C5 -111.96(17)
C8 C7 C6 C5 130.17(17)
C15 C7 C6 C5 3.44(18)
O2 N4 C12 C11 -0.5(2)
O2 N4 C12 C13 -179.92(16)
C10 C11 C12 N4 0.4(2)
N3 C11 C12 N4 178.81(16)
C10 C11 C12 C13 179.66(19)
N3 C11 C12 C13 -1.9(3)
